data_8104634
loop_
_publ_author_name
'Lv, Benlian'

_publ_section_title
;
 Crystal structure of bis(&#x00B5;2- 4-iodopyridine-2,6-dicarboxylato-\k3
 O:N:O&#x2032;)-bis(4-iodopyridine-2,6-dicarboxylato-\k3
 O:N:O&#x2032;)-bis(&#x00B5;2-1-(4-pyridyl)piperazine-\k2
 N:N&#x2032;)-hexa-aqua-tetra-copper(II), C46H46Cu4I4N10O22
;
_journal_issue 5
_journal_name_full 'Zeitschrift f\"ur Kristallographie - New Crystal Structures'
_journal_page_first 957
_journal_page_last 959
_journal_paper_doi 10.1515/ncrs-2021-0166
_journal_volume 236
_journal_year 2021
_chemical_formula_moiety 'C46 H46 Cu4 I4 N10 O22'
_chemical_formula_sum 'C46 H46 Cu4 I4 N10 O22'
_chemical_formula_weight 1852.69
_space_group_crystal_system monoclinic
_space_group_IT_number 14
_space_group_name_Hall '-P 2ybc'
_space_group_name_H-M_alt 'P 1 21/c 1'
_atom_sites_solution_hydrogens mixed
_atom_sites_solution_primary dual
_cell_angle_alpha 90
_cell_angle_beta 93.853(3)
_cell_angle_gamma 90
_cell_formula_units_Z 2
_cell_length_a 10.6637(2)
_cell_length_b 18.8249(6)
_cell_length_c 14.8626(5)
_cell_measurement_reflns_used 7054
_cell_measurement_temperature 291.0(4)
_cell_measurement_theta_max 27.5670
_cell_measurement_theta_min 3.9660
_cell_volume 2976.82(15)
_computing_cell_refinement 'CrysAlisPro 1.171.40.53 (Rigaku OD, 2019)'
_computing_data_collection 'CrysAlisPro 1.171.40.53 (Rigaku OD, 2019)'
_computing_data_reduction 'CrysAlisPro 1.171.40.53 (Rigaku OD, 2019)'
_computing_molecular_graphics 'Olex2 (Dolomanov et al., 2009)'
_computing_publication_material 'Olex2 (Dolomanov et al., 2009)'
_computing_structure_refinement 'ShelXL (Sheldrick, 2015)'
_computing_structure_solution 'ShelXT (Sheldrick, 2015)'
_diffrn_ambient_temperature 291.0(4)
_diffrn_detector 'CCD plate'
_diffrn_detector_area_resol_mean 8.0584
_diffrn_detector_type EosS2
_diffrn_measured_fraction_theta_full 0.996
_diffrn_measured_fraction_theta_max 0.996
_diffrn_measurement_details
;
List of Runs (angles in degrees, time in seconds):

  # Type    Start    End  Width  t~exp~   \w     \q     \k     \f   Frames
--------------------------------------------------------------------------
  1  \w    -30.00  54.00   1.00    4.00    --  -13.49  57.00 -30.00   84
  2  \w    -13.00  41.00   1.00    4.00    --  -13.49  57.00  90.00   54
  3  \w    -83.00   5.00   1.00    4.00    --  -13.49 -38.00 -30.00   88
  4  \w    -11.00  64.00   1.00    4.00    --   14.89  77.00-150.00   75
;
_diffrn_measurement_device 'four-circle diffractometer'
_diffrn_measurement_device_type 'SuperNova, Single source at offset/far, EosS2'
_diffrn_measurement_method '\w scans'
_diffrn_orient_matrix_type 'CrysAlisPro convention (1999,Acta A55,543-557)'
_diffrn_orient_matrix_UB_11 0.0450506000
_diffrn_orient_matrix_UB_12 0.0053393000
_diffrn_orient_matrix_UB_13 0.0366718000
_diffrn_orient_matrix_UB_21 -0.0250358000
_diffrn_orient_matrix_UB_22 -0.0293192000
_diffrn_orient_matrix_UB_23 0.0227973000
_diffrn_orient_matrix_UB_31 0.0422816000
_diffrn_orient_matrix_UB_32 -0.0230653000
_diffrn_orient_matrix_UB_33 -0.0205574000
_diffrn_radiation_monochromator mirror
_diffrn_radiation_probe x-ray
_diffrn_radiation_type MoK\a
_diffrn_radiation_wavelength 0.71073
_diffrn_reflns_av_R_equivalents 0.0317
_diffrn_reflns_av_unetI/netI 0.0370
_diffrn_reflns_Laue_measured_fraction_full 0.996
_diffrn_reflns_Laue_measured_fraction_max 0.996
_diffrn_reflns_limit_h_max 12
_diffrn_reflns_limit_h_min -12
_diffrn_reflns_limit_k_max 20
_diffrn_reflns_limit_k_min -22
_diffrn_reflns_limit_l_max 17
_diffrn_reflns_limit_l_min -17
_diffrn_reflns_number 17298
_diffrn_reflns_point_group_measured_fraction_full 0.996
_diffrn_reflns_point_group_measured_fraction_max 0.996
_diffrn_reflns_theta_full 24.999
_diffrn_reflns_theta_max 24.999
_diffrn_reflns_theta_min 3.418
_diffrn_source 'micro-focus sealed X-ray tube'
_diffrn_source_type 'SuperNova (Mo) X-ray Source'
_exptl_absorpt_coefficient_mu 3.568
_exptl_absorpt_correction_T_max 1.00000
_exptl_absorpt_correction_T_min 0.68196
_exptl_absorpt_correction_type multi-scan
_exptl_absorpt_process_details
;
CrysAlisPro 1.171.40.53 (Rigaku Oxford Diffraction, 2019)
Empirical absorption correction using spherical harmonics,
 implemented in SCALE3 ABSPACK scaling algorithm.
;
_exptl_crystal_colour green
_exptl_crystal_colour_primary green
_exptl_crystal_density_diffrn 2.067
_exptl_crystal_description block
_exptl_crystal_F_000 1792
_exptl_crystal_size_max 0.32
_exptl_crystal_size_mid 0.3
_exptl_crystal_size_min 0.28
_refine_diff_density_max 0.865
_refine_diff_density_min -0.748
_refine_diff_density_rms 0.093
_refine_ls_extinction_coef .
_refine_ls_extinction_method none
_refine_ls_goodness_of_fit_ref 1.055
_refine_ls_hydrogen_treatment constr
_refine_ls_matrix_type full
_refine_ls_number_parameters 393
_refine_ls_number_reflns 5227
_refine_ls_number_restraints 0
_refine_ls_restrained_S_all 1.055
_refine_ls_R_factor_all 0.0469
_refine_ls_R_factor_gt 0.0361
_refine_ls_shift/su_max 0.001
_refine_ls_shift/su_mean 0.000
_refine_ls_structure_factor_coef Fsqd
_refine_ls_weighting_details 'w=1/[\s^2^(Fo^2^)+(0.0212P)^2^+5.5089P] where P=(Fo^2^+2Fc^2^)/3'
_refine_ls_weighting_scheme calc
_refine_ls_wR_factor_gt 0.0686
_refine_ls_wR_factor_ref 0.0726
_reflns_Friedel_coverage 0.000
_reflns_Friedel_fraction_full .
_reflns_Friedel_fraction_max .
_reflns_number_gt 4340
_reflns_number_total 5227
_reflns_threshold_expression 'I > 2\s(I)'
_cod_data_source_file suppl_j_ncrs-2021-0166_suppl.cif
_cod_data_source_block exp_5222
_cod_original_cell_volume 2976.81(15)
_cod_database_code 8104634
_shelx_space_group_comment
;
The symmetry employed for this shelxl refinement is uniquely defined
by the following loop, which should always be used as a source of
symmetry information in preference to the above space-group names.
They are only intended as comments.
;
_shelx_estimated_absorpt_t_max 0.435
_shelx_estimated_absorpt_t_min 0.395
_reflns_odcompleteness_completeness 99.47
_reflns_odcompleteness_iscentric 1
_reflns_odcompleteness_theta 25.30
_olex2_refinement_description
;
1. Fixed Uiso
 At 1.2 times of:
  All C(H) groups, All C(H,H) groups, All N(H) groups
 At 1.5 times of:
  All O(H,H) groups
2.a Free rotating group:
 O11(H11A,H11B)
2.b Rotating group:
 O5(H5A,H5B), O10(H10A,H10B)
2.c Ternary CH refined with riding coordinates:
 N2(H2)
2.d Secondary CH2 refined with riding coordinates:
 C8(H8A,H8B), C9(H9A,H9B), C10(H10C,H10D), C11(H11C,H11D)
2.e Aromatic/amide H refined with riding coordinates:
 C3(H3), C5(H5), C13(H13), C14(H14), C15(H15), C16(H16), C19(H19), C21(H21)
;

loop_
_space_group_symop_operation_xyz
'x, y, z'
'-x, y+1/2, -z+1/2'
'-x, -y, -z'
'x, -y-1/2, z-1/2'

loop_
_atom_site_label
_atom_site_type_symbol
_atom_site_fract_x
_atom_site_fract_y
_atom_site_fract_z
_atom_site_U_iso_or_equiv
_atom_site_adp_type
_atom_site_occupancy
_atom_site_site_symmetry_order
_atom_site_calc_flag
_atom_site_refinement_flags_posn
_atom_site_refinement_flags_adp
_atom_site_refinement_flags_occupancy
_atom_site_disorder_assembly
_atom_site_disorder_group
I1 I 1.60627(3) 0.38574(2) 0.92771(2) 0.04945(12) Uani 1 1 d . . . . .
I2 I -0.43199(3) 0.81703(2) 0.33537(3) 0.04988(12) Uani 1 1 d . . . . .
Cu1 Cu 1.02672(5) 0.48060(3) 0.76534(4) 0.02909(14) Uani 1 1 d . . . . .
Cu2 Cu 0.13075(5) 0.68971(3) 0.48657(4) 0.03172(15) Uani 1 1 d . . . . .
O1 O 1.0033(3) 0.37132(16) 0.7825(2) 0.0328(7) Uani 1 1 d . . . . .
O2 O 1.1106(3) 0.27713(17) 0.8399(3) 0.0479(9) Uani 1 1 d . . . . .
O3 O 1.1155(3) 0.57880(16) 0.7648(2) 0.0327(7) Uani 1 1 d . . . . .
O4 O 1.2975(3) 0.63106(17) 0.8096(2) 0.0457(9) Uani 1 1 d . . . . .
O5 O 0.9234(3) 0.50655(17) 0.8874(2) 0.0386(8) Uani 1 1 d . . . . .
H5A H 0.9650 0.5339 0.9239 0.058 Uiso 1 1 d GR . . . .
H5B H 0.9143 0.4700 0.9198 0.058 Uiso 1 1 d GR . . . .
O6 O 0.0417(3) 0.59759(15) 0.4487(2) 0.0341(8) Uani 1 1 d . . . . .
O7 O -0.1372(3) 0.55836(16) 0.3778(2) 0.0375(8) Uani 1 1 d . . . . .
O8 O 0.1642(3) 0.79722(15) 0.5026(2) 0.0331(7) Uani 1 1 d . . . . .
O9 O 0.0676(3) 0.90154(16) 0.4864(2) 0.0437(9) Uani 1 1 d . . . . .
O10 O 0.0916(3) 0.69317(19) 0.6399(2) 0.0509(10) Uani 1 1 d . . . . .
H10A H 0.0837 0.6516 0.6612 0.076 Uiso 1 1 d GR . . . .
H10B H 0.0205 0.7118 0.6471 0.076 Uiso 1 1 d GR . . . .
O11 O 0.2037(4) 0.7115(2) 0.3271(3) 0.0626(11) Uani 1 1 d . . . . .
H11A H 0.2230 0.7533 0.3114 0.094 Uiso 1 1 d G . . . .
H11B H 0.1467 0.6952 0.2899 0.094 Uiso 1 1 d G . . . .
N1 N 1.1879(3) 0.45622(19) 0.8222(2) 0.0276(8) Uani 1 1 d . . . . .
N2 N 0.8732(3) 0.5010(2) 0.6888(2) 0.0324(9) Uani 1 1 d . . . . .
H2 H 0.8840 0.4729 0.6343 0.039 Uiso 1 1 calc R . . . .
N3 N 0.6344(3) 0.5600(2) 0.6248(3) 0.0340(9) Uani 1 1 d . . . . .
N4 N 0.2911(3) 0.6482(2) 0.5263(3) 0.0346(9) Uani 1 1 d . . . . .
N5 N -0.0283(3) 0.72679(18) 0.4421(2) 0.0245(8) Uani 1 1 d . . . . .
C1 C 1.0985(4) 0.3405(3) 0.8206(3) 0.0324(11) Uani 1 1 d . . . . .
C2 C 1.2113(4) 0.3889(2) 0.8416(3) 0.0288(10) Uani 1 1 d . . . . .
C3 C 1.3303(4) 0.3674(3) 0.8729(3) 0.0349(11) Uani 1 1 d . . . . .
H3 H 1.3471 0.3200 0.8864 0.042 Uiso 1 1 calc R . . . .
C4 C 1.4242(4) 0.4187(3) 0.8837(3) 0.0333(11) Uani 1 1 d . . . . .
C5 C 1.3975(4) 0.4889(2) 0.8635(3) 0.0329(11) Uani 1 1 d . . . . .
H5 H 1.4596 0.5235 0.8707 0.039 Uiso 1 1 calc R . . . .
C6 C 1.2761(4) 0.5068(2) 0.8321(3) 0.0278(10) Uani 1 1 d . . . . .
C7 C 1.2284(4) 0.5789(2) 0.8011(3) 0.0299(10) Uani 1 1 d . . . . .
C8 C 0.8619(4) 0.5718(3) 0.6560(4) 0.0474(14) Uani 1 1 d . . . . .
H8A H 0.9360 0.5825 0.6240 0.057 Uiso 1 1 calc R . . . .
H8B H 0.8625 0.6034 0.7075 0.057 Uiso 1 1 calc R . . . .
C9 C 0.7516(4) 0.5883(3) 0.5965(4) 0.0507(15) Uani 1 1 d . . . . .
H9A H 0.7440 0.6395 0.5917 0.061 Uiso 1 1 calc R . . . .
H9B H 0.7649 0.5701 0.5368 0.061 Uiso 1 1 calc R . . . .
C10 C 0.6429(4) 0.4894(3) 0.6615(4) 0.0436(13) Uani 1 1 d . . . . .
H10C H 0.6391 0.4558 0.6120 0.052 Uiso 1 1 calc R . . . .
H10D H 0.5703 0.4811 0.6960 0.052 Uiso 1 1 calc R . . . .
C11 C 0.7569(4) 0.4752(3) 0.7197(3) 0.0399(12) Uani 1 1 d . . . . .
H11C H 0.7459 0.4960 0.7784 0.048 Uiso 1 1 calc R . . . .
H11D H 0.7642 0.4243 0.7280 0.048 Uiso 1 1 calc R . . . .
C12 C 0.5229(4) 0.5868(2) 0.5885(3) 0.0253(10) Uani 1 1 d . . . . .
C13 C 0.4070(4) 0.5542(3) 0.6027(3) 0.0362(12) Uani 1 1 d . . . . .
H13 H 0.4051 0.5122 0.6356 0.043 Uiso 1 1 calc R . . . .
C14 C 0.2961(4) 0.5845(2) 0.5678(3) 0.0331(11) Uani 1 1 d . . . . .
H14 H 0.2215 0.5598 0.5731 0.040 Uiso 1 1 calc R . . . .
C15 C 0.4011(4) 0.6790(3) 0.5087(4) 0.0420(13) Uani 1 1 d . . . . .
H15 H 0.3999 0.7194 0.4726 0.050 Uiso 1 1 calc R . . . .
C16 C 0.5166(4) 0.6521(3) 0.5429(3) 0.0430(13) Uani 1 1 d . . . . .
H16 H 0.5899 0.6776 0.5355 0.052 Uiso 1 1 calc R . . . .
C17 C -0.0694(4) 0.6049(2) 0.4119(3) 0.0280(10) Uani 1 1 d . . . . .
C18 C -0.1161(4) 0.6813(2) 0.4100(3) 0.0239(9) Uani 1 1 d . . . . .
C19 C -0.2322(4) 0.7057(2) 0.3777(3) 0.0297(10) Uani 1 1 d . . . . .
H19 H -0.2943 0.6744 0.3555 0.036 Uiso 1 1 calc R . . . .
C20 C -0.2539(4) 0.7782(2) 0.3791(3) 0.0304(11) Uani 1 1 d . . . . .
C21 C -0.1606(4) 0.8250(2) 0.4108(3) 0.0321(11) Uani 1 1 d . . . . .
H21 H -0.1746 0.8737 0.4111 0.039 Uiso 1 1 calc R . . . .
C22 C -0.0455(4) 0.7966(2) 0.4420(3) 0.0264(10) Uani 1 1 d . . . . .
C23 C 0.0713(4) 0.8358(2) 0.4800(3) 0.0292(10) Uani 1 1 d . . . . .

loop_
_atom_site_aniso_label
_atom_site_aniso_U_11
_atom_site_aniso_U_22
_atom_site_aniso_U_33
_atom_site_aniso_U_23
_atom_site_aniso_U_13
_atom_site_aniso_U_12
I1 0.02478(17) 0.0607(3) 0.0614(2) 0.01887(19) -0.00801(15) 0.00375(16)
I2 0.02632(17) 0.0497(2) 0.0719(3) 0.01367(19) -0.00916(16) 0.00950(15)
Cu1 0.0195(3) 0.0266(3) 0.0396(3) 0.0036(3) -0.0094(2) -0.0001(2)
Cu2 0.0192(3) 0.0210(3) 0.0536(4) 0.0000(3) -0.0083(2) 0.0043(2)
O1 0.0227(16) 0.0298(18) 0.0451(19) 0.0027(15) -0.0043(14) -0.0043(14)
O2 0.0402(19) 0.025(2) 0.077(3) 0.0135(18) -0.0078(18) -0.0087(16)
O3 0.0262(16) 0.0266(17) 0.0437(19) 0.0050(15) -0.0097(14) 0.0013(13)
O4 0.0384(19) 0.0281(19) 0.068(2) 0.0082(17) -0.0127(17) -0.0102(16)
O5 0.052(2) 0.0254(18) 0.0367(18) -0.0005(15) -0.0104(16) -0.0055(16)
O6 0.0276(16) 0.0206(17) 0.053(2) -0.0025(15) -0.0079(15) 0.0069(13)
O7 0.0358(18) 0.0261(18) 0.050(2) -0.0048(16) -0.0027(16) -0.0109(15)
O8 0.0251(16) 0.0249(17) 0.048(2) 0.0035(15) -0.0109(14) -0.0003(13)
O9 0.056(2) 0.0196(18) 0.051(2) -0.0025(16) -0.0232(17) 0.0012(16)
O10 0.054(2) 0.043(2) 0.057(2) 0.0149(19) 0.0159(19) 0.0195(18)
O11 0.063(3) 0.068(3) 0.056(3) 0.005(2) -0.007(2) -0.001(2)
N1 0.0208(18) 0.025(2) 0.036(2) 0.0043(17) -0.0060(16) -0.0032(16)
N2 0.0206(19) 0.040(2) 0.035(2) 0.0018(19) -0.0051(16) 0.0031(17)
N3 0.0229(19) 0.032(2) 0.046(2) 0.0117(19) -0.0041(17) 0.0003(17)
N4 0.0225(19) 0.031(2) 0.050(3) 0.010(2) -0.0018(18) 0.0048(17)
N5 0.0201(18) 0.019(2) 0.033(2) -0.0025(16) -0.0048(16) 0.0044(15)
C1 0.030(2) 0.029(3) 0.038(3) 0.004(2) 0.006(2) -0.007(2)
C2 0.026(2) 0.027(3) 0.032(3) 0.008(2) -0.002(2) -0.003(2)
C3 0.027(2) 0.028(3) 0.048(3) 0.012(2) -0.005(2) 0.002(2)
C4 0.020(2) 0.039(3) 0.040(3) 0.007(2) -0.007(2) 0.000(2)
C5 0.023(2) 0.034(3) 0.041(3) 0.008(2) -0.007(2) -0.007(2)
C6 0.025(2) 0.029(3) 0.029(2) 0.001(2) -0.0028(19) -0.005(2)
C7 0.027(2) 0.029(3) 0.032(3) 0.002(2) -0.005(2) -0.001(2)
C8 0.022(2) 0.053(4) 0.066(4) 0.025(3) -0.006(2) -0.002(2)
C9 0.021(2) 0.064(4) 0.067(4) 0.032(3) 0.002(2) 0.000(2)
C10 0.023(2) 0.045(3) 0.063(4) 0.017(3) -0.003(2) 0.002(2)
C11 0.024(2) 0.034(3) 0.060(3) 0.014(3) -0.011(2) 0.000(2)
C12 0.015(2) 0.026(2) 0.034(3) 0.005(2) -0.0030(18) 0.0036(18)
C13 0.026(2) 0.034(3) 0.049(3) 0.016(2) 0.001(2) 0.004(2)
C14 0.018(2) 0.032(3) 0.048(3) 0.006(2) 0.000(2) -0.002(2)
C15 0.029(3) 0.030(3) 0.065(4) 0.015(3) -0.008(2) -0.002(2)
C16 0.019(2) 0.038(3) 0.070(4) 0.018(3) -0.005(2) -0.002(2)
C17 0.030(2) 0.023(2) 0.031(3) 0.000(2) 0.006(2) 0.001(2)
C18 0.023(2) 0.024(2) 0.024(2) -0.0002(19) 0.0014(18) -0.0002(18)
C19 0.017(2) 0.031(3) 0.040(3) 0.000(2) -0.0024(19) -0.0013(19)
C20 0.018(2) 0.035(3) 0.038(3) 0.008(2) -0.0001(19) 0.009(2)
C21 0.027(2) 0.026(3) 0.043(3) 0.005(2) -0.002(2) 0.011(2)
C22 0.024(2) 0.026(3) 0.029(2) 0.003(2) -0.0010(19) 0.0029(19)
C23 0.032(2) 0.024(3) 0.030(3) 0.002(2) -0.008(2) -0.003(2)

loop_
_atom_type_symbol
_atom_type_description
_atom_type_scat_dispersion_real
_atom_type_scat_dispersion_imag
_atom_type_scat_source
C C 0.0033 0.0016 'International Tables Vol C Tables 4.2.6.8 and 6.1.1.4'
H H 0.0000 0.0000 'International Tables Vol C Tables 4.2.6.8 and 6.1.1.4'
Cu Cu 0.3201 1.2651 'International Tables Vol C Tables 4.2.6.8 and 6.1.1.4'
I I -0.4742 1.8119 'International Tables Vol C Tables 4.2.6.8 and 6.1.1.4'
N N 0.0061 0.0033 'International Tables Vol C Tables 4.2.6.8 and 6.1.1.4'
O O 0.0106 0.0060 'International Tables Vol C Tables 4.2.6.8 and 6.1.1.4'

loop_
_geom_angle_atom_site_label_1
_geom_angle_atom_site_label_2
_geom_angle_atom_site_label_3
_geom_angle
_geom_angle_site_symmetry_1
_geom_angle_site_symmetry_3
O1 Cu1 O5 92.69(12) . .
O1 Cu1 O7 83.49(11) . 3_666
O3 Cu1 O1 159.17(11) . .
O3 Cu1 O5 93.32(12) . .
O3 Cu1 O7 90.94(11) . 3_666
O5 Cu1 O7 175.71(11) . 3_666
N1 Cu1 O1 79.73(13) . .
N1 Cu1 O3 79.60(13) . .
N1 Cu1 O5 99.82(13) . .
N1 Cu1 O7 81.44(13) . 3_666
N1 Cu1 N2 170.69(16) . .
N2 Cu1 O1 99.27(14) . .
N2 Cu1 O3 100.71(14) . .
N2 Cu1 O5 89.47(14) . .
N2 Cu1 O7 89.25(13) . 3_666
O6 Cu2 O8 159.85(11) . .
O6 Cu2 O10 100.49(13) . .
O6 Cu2 O11 92.60(14) . .
O8 Cu2 O10 84.35(13) . .
O8 Cu2 O11 83.65(14) . .
O10 Cu2 O11 166.88(14) . .
N4 Cu2 O6 97.29(14) . .
N4 Cu2 O8 102.60(14) . .
N4 Cu2 O10 85.75(14) . .
N4 Cu2 O11 91.72(15) . .
N5 Cu2 O6 80.14(13) . .
N5 Cu2 O8 79.88(13) . .
N5 Cu2 O10 96.54(14) . .
N5 Cu2 O11 86.54(14) . .
N5 Cu2 N4 176.81(16) . .
C1 O1 Cu1 114.0(3) . .
C7 O3 Cu1 114.5(3) . .
Cu1 O5 H5A 112.6 . .
Cu1 O5 H5B 111.4 . .
H5A O5 H5B 101.8 . .
C17 O6 Cu2 115.3(3) . .
C17 O7 Cu1 104.6(3) . 3_666
C23 O8 Cu2 114.1(3) . .
Cu2 O10 H10A 111.4 . .
Cu2 O10 H10B 110.6 . .
H10A O10 H10B 102.8 . .
Cu2 O11 H11A 119.6 . .
Cu2 O11 H11B 107.1 . .
H11A O11 H11B 109.4 . .
C2 N1 Cu1 118.4(3) . .
C2 N1 C6 122.5(4) . .
C6 N1 Cu1 118.7(3) . .
Cu1 N2 H2 103.5 . .
C8 N2 Cu1 115.4(3) . .
C8 N2 H2 103.5 . .
C8 N2 C11 111.8(4) . .
C11 N2 Cu1 116.9(3) . .
C11 N2 H2 103.5 . .
C10 N3 C9 114.7(4) . .
C12 N3 C9 119.6(4) . .
C12 N3 C10 121.4(4) . .
C14 N4 Cu2 120.4(3) . .
C14 N4 C15 117.6(4) . .
C15 N4 Cu2 121.9(3) . .
C18 N5 Cu2 118.3(3) . .
C22 N5 Cu2 118.8(3) . .
C22 N5 C18 122.9(4) . .
O1 C1 C2 114.5(4) . .
O2 C1 O1 127.9(4) . .
O2 C1 C2 117.6(4) . .
N1 C2 C1 113.3(4) . .
N1 C2 C3 120.7(4) . .
C3 C2 C1 126.0(4) . .
C2 C3 H3 120.9 . .
C2 C3 C4 118.2(4) . .
C4 C3 H3 120.9 . .
C3 C4 I1 118.3(3) . .
C5 C4 I1 121.6(3) . .
C5 C4 C3 120.1(4) . .
C4 C5 H5 120.7 . .
C4 C5 C6 118.7(4) . .
C6 C5 H5 120.7 . .
N1 C6 C5 119.7(4) . .
N1 C6 C7 112.7(4) . .
C5 C6 C7 127.5(4) . .
O3 C7 C6 114.4(4) . .
O4 C7 O3 125.6(4) . .
O4 C7 C6 119.9(4) . .
N2 C8 H8A 108.0 . .
N2 C8 H8B 108.0 . .
N2 C8 C9 117.0(4) . .
H8A C8 H8B 107.3 . .
C9 C8 H8A 108.0 . .
C9 C8 H8B 108.0 . .
N3 C9 C8 115.0(4) . .
N3 C9 H9A 108.5 . .
N3 C9 H9B 108.5 . .
C8 C9 H9A 108.5 . .
C8 C9 H9B 108.5 . .
H9A C9 H9B 107.5 . .
N3 C10 H10C 108.6 . .
N3 C10 H10D 108.6 . .
N3 C10 C11 114.8(4) . .
H10C C10 H10D 107.5 . .
C11 C10 H10C 108.6 . .
C11 C10 H10D 108.6 . .
N2 C11 C10 116.7(4) . .
N2 C11 H11C 108.1 . .
N2 C11 H11D 108.1 . .
C10 C11 H11C 108.1 . .
C10 C11 H11D 108.1 . .
H11C C11 H11D 107.3 . .
N3 C12 C13 121.8(4) . .
N3 C12 C16 121.7(4) . .
C16 C12 C13 116.2(4) . .
C12 C13 H13 120.0 . .
C14 C13 C12 120.1(4) . .
C14 C13 H13 120.0 . .
N4 C14 C13 123.0(4) . .
N4 C14 H14 118.5 . .
C13 C14 H14 118.5 . .
N4 C15 H15 119.0 . .
N4 C15 C16 122.0(4) . .
C16 C15 H15 119.0 . .
C12 C16 H16 119.8 . .
C15 C16 C12 120.4(4) . .
C15 C16 H16 119.8 . .
O6 C17 C18 113.7(4) . .
O7 C17 O6 127.2(4) . .
O7 C17 C18 119.1(4) . .
N5 C18 C17 112.3(3) . .
N5 C18 C19 120.2(4) . .
C19 C18 C17 127.4(4) . .
C18 C19 H19 120.9 . .
C18 C19 C20 118.1(4) . .
C20 C19 H19 120.9 . .
C19 C20 I2 119.2(3) . .
C19 C20 C21 120.9(4) . .
C21 C20 I2 119.8(3) . .
C20 C21 H21 121.1 . .
C20 C21 C22 117.8(4) . .
C22 C21 H21 121.1 . .
N5 C22 C21 120.0(4) . .
N5 C22 C23 111.7(4) . .
C21 C22 C23 128.3(4) . .
O8 C23 C22 115.5(4) . .
O9 C23 O8 125.7(4) . .
O9 C23 C22 118.8(4) . .

loop_
_geom_bond_atom_site_label_1
_geom_bond_atom_site_label_2
_geom_bond_distance
_geom_bond_site_symmetry_2
I1 C4 2.100(4) .
I2 C20 2.097(4) .
Cu1 O1 2.090(3) .
Cu1 O3 2.077(3) .
Cu1 O5 2.238(3) .
Cu1 O7 2.606(3) 3_666
Cu1 N1 1.920(3) .
Cu1 N2 1.967(3) .
Cu2 O6 2.038(3) .
Cu2 O8 2.066(3) .
Cu2 O10 2.346(3) .
Cu2 O11 2.576(4) .
Cu2 N4 1.935(3) .
Cu2 N5 1.911(3) .
O1 C1 1.270(5) .
O2 C1 1.231(5) .
O3 C7 1.286(5) .
O4 C7 1.229(5) .
O5 H5A 0.8511 .
O5 H5B 0.8503 .
O6 C17 1.278(5) .
O7 Cu1 2.606(3) 3_666
O7 C17 1.224(5) .
O8 C23 1.255(5) .
O9 C23 1.243(5) .
O10 H10A 0.8497 .
O10 H10B 0.8491 .
O11 H11A 0.8493 .
O11 H11B 0.8504 .
N1 C2 1.319(5) .
N1 C6 1.339(5) .
N2 H2 0.9800 .
N2 C8 1.421(6) .
N2 C11 1.436(6) .
N3 C9 1.447(6) .
N3 C10 1.436(6) .
N3 C12 1.370(5) .
N4 C14 1.348(6) .
N4 C15 1.350(6) .
N5 C18 1.333(5) .
N5 C22 1.326(5) .
C1 C2 1.524(6) .
C2 C3 1.382(6) .
C3 H3 0.9300 .
C3 C4 1.393(6) .
C4 C5 1.381(6) .
C5 H5 0.9300 .
C5 C6 1.388(6) .
C6 C7 1.511(6) .
C8 H8A 0.9700 .
C8 H8B 0.9700 .
C8 C9 1.457(6) .
C9 H9A 0.9700 .
C9 H9B 0.9700 .
C10 H10C 0.9700 .
C10 H10D 0.9700 .
C10 C11 1.469(6) .
C11 H11C 0.9700 .
C11 H11D 0.9700 .
C12 C13 1.408(6) .
C12 C16 1.402(6) .
C13 H13 0.9300 .
C13 C14 1.383(6) .
C14 H14 0.9300 .
C15 H15 0.9300 .
C15 C16 1.396(6) .
C16 H16 0.9300 .
C17 C18 1.521(6) .
C18 C19 1.377(6) .
C19 H19 0.9300 .
C19 C20 1.384(6) .
C20 C21 1.388(6) .
C21 H21 0.9300 .
C21 C22 1.390(6) .
C22 C23 1.523(6) .
